data_9010292
loop_
_publ_author_name
'Komatsu, K.'
'Kagi, H.'
'Nagai, T.'
'Kuribayashi, T.'
'Parise, J. B.'
'Kudoh, Y.'

_publ_section_title
;
 Single-crystal X-ray diffraction study of high-pressure phases of KHCO3
 Sample: phase IV, P = 4.6 GPa
 Note: high-pressure polymorph of kalcinite
;
_journal_name_full 'American Mineralogist'
_journal_page_first 1270
_journal_page_last 1275
_journal_paper_doi 10.2138/am.2007.2392
_journal_volume 92
_journal_year 2007
_chemical_compound_source Synthetic
_chemical_formula_structural KHCO3
_chemical_formula_sum 'C K O3'
_space_group_IT_number 14
_symmetry_space_group_name_Hall '-P 2xab'
_symmetry_space_group_name_H-M 'P 21/b 1 1'
_cell_angle_alpha 115.92
_cell_angle_beta 90
_cell_angle_gamma 90
_cell_length_a 10.024
_cell_length_b 6.912
_cell_length_c 4.1868
_cell_formula_units_Z 4
_cell_volume 260.905
_database_code_amcsd 0004414
_diffrn_ambient_pressure 4.6e+06
_exptl_crystal_density_diffrn 2.523
_cod_original_formula_sum 'K C O3'
_cod_database_code 9010292
_amcsd_formula_title KHCO3

loop_
_space_group_symop_operation_xyz
x,y,z
1/2-x,1/2+y,z
1/2+x,1/2-y,-z
-x,-y,-z

loop_
_atom_site_label
_atom_site_fract_x
_atom_site_fract_y
_atom_site_fract_z
_atom_site_U_iso_or_equiv
K 0.32167 0.58690 0.43450 0.01680
C 0.04560 0.70500 0.81910 0.01700
O1 0.08060 0.83520 0.69980 0.02180
O2 0.92440 0.66320 0.85840 0.02100
O3 0.13970 0.61200 0.93200 0.01910

loop_
_cod_related_entry_id
_cod_related_entry_database
_cod_related_entry_code
1 AMCSD 0004414
